data_4340194
loop_
_publ_author_name
'Margraf, G\"unter'
'Kretz, Tonia'
'Fabrizi de Biani, Fabrizia'
'Laschi, Franco'
'Losi, Serena'
'Zanello, Piero'
'Bats, Jan W.'
'Wolf, Bernd'
'Removi\'c-Langer, Katarina'
'Lang, Michael'
'Prokofiev, Andrei'
'Assmus, Wolf'
'Lerner, Hans-Wolfram'
'Wagner, Matthias'

_publ_section_title
;
 Mono-, di-, and oligonuclear complexes of Cu(II) ions and p-hydroquinone
 ligands: syntheses, electrochemical properties, and magnetic behavior.
;
_journal_issue 3
_journal_name_full 'Inorganic chemistry'
_journal_page_first 1277
_journal_page_last 1288
_journal_paper_doi 10.1021/ic051016z
_journal_volume 45
_journal_year 2006
_chemical_formula_sum 'C30 H54 Cu2 F12 N10 O2 P2'
_chemical_formula_weight 1003.85
_chemical_name_systematic
; 
 ? 
;
_space_group_IT_number 14
_symmetry_cell_setting monoclinic
_symmetry_space_group_name_Hall '-P 2ybc'
_symmetry_space_group_name_H-M 'P 1 21/c 1'
_atom_sites_solution_hydrogens geom
_atom_sites_solution_primary direct
_atom_sites_solution_secondary difmap
_audit_creation_method SHELXL-97
_cell_angle_alpha 90.00
_cell_angle_beta 105.026(15)
_cell_angle_gamma 90.00
_cell_formula_units_Z 2
_cell_length_a 7.6587(8)
_cell_length_b 20.460(3)
_cell_length_c 14.015(3)
_cell_measurement_reflns_used 173
_cell_measurement_temperature 156(2)
_cell_measurement_theta_max 23
_cell_measurement_theta_min 3
_cell_volume 2121.0(6)
_computing_cell_refinement 'SMART (Siemens, 1995)'
_computing_data_collection 'SMART (Siemens, 1995)'
_computing_data_reduction 'SAINT (Siemens, 1995)'
_computing_publication_material 'SHELXL-97 (Sheldrick, 1997)'
_computing_structure_refinement 'SHELXL-97 (Sheldrick, 1997)'
_computing_structure_solution 'SHELXS-97 (Sheldrick, 1997)'
_diffrn_ambient_temperature 156(2)
_diffrn_measured_fraction_theta_full 0.855
_diffrn_measured_fraction_theta_max 0.855
_diffrn_measurement_device_type SIEMENS_SMART_CCD
_diffrn_measurement_method \w
_diffrn_radiation_monochromator graphite
_diffrn_radiation_source 'normal-focus sealed tube'
_diffrn_radiation_type MoK\a
_diffrn_radiation_wavelength 0.71073
_diffrn_reflns_av_R_equivalents 0.0303
_diffrn_reflns_av_sigmaI/netI 0.0238
_diffrn_reflns_limit_h_max 11
_diffrn_reflns_limit_h_min -11
_diffrn_reflns_limit_k_max 29
_diffrn_reflns_limit_k_min -30
_diffrn_reflns_limit_l_max 19
_diffrn_reflns_limit_l_min -20
_diffrn_reflns_number 27051
_diffrn_reflns_theta_full 32.23
_diffrn_reflns_theta_max 32.23
_diffrn_reflns_theta_min 1.80
_diffrn_standards_decay_% 0.0
_diffrn_standards_interval_time 1200
_diffrn_standards_number 539
_exptl_absorpt_coefficient_mu 1.173
_exptl_absorpt_correction_T_max 0.852
_exptl_absorpt_correction_T_min 0.646
_exptl_absorpt_correction_type 'numerical, SHELXTL (Sheldrick, 1996)'
_exptl_crystal_colour black
_exptl_crystal_density_diffrn 1.572
_exptl_crystal_density_method 'not measured'
_exptl_crystal_description rod
_exptl_crystal_F_000 1032
_exptl_crystal_size_max 0.60
_exptl_crystal_size_mid 0.22
_exptl_crystal_size_min 0.14
_refine_diff_density_max 0.477
_refine_diff_density_min -0.504
_refine_diff_density_rms 0.062
_refine_ls_extinction_method none
_refine_ls_goodness_of_fit_ref 1.192
_refine_ls_hydrogen_treatment mixed
_refine_ls_matrix_type full
_refine_ls_number_parameters 283
_refine_ls_number_reflns 6430
_refine_ls_number_restraints 0
_refine_ls_restrained_S_all 1.192
_refine_ls_R_factor_all 0.0451
_refine_ls_R_factor_gt 0.0353
_refine_ls_shift/su_max 0.001
_refine_ls_shift/su_mean 0.000
_refine_ls_structure_factor_coef Fsqd
_refine_ls_weighting_details 'calc w=1/[\s^2^(Fo^2^)+(0.03P)^2^+1P] where P=(Fo^2^+2Fc^2^)/3'
_refine_ls_weighting_scheme calc
_refine_ls_wR_factor_gt 0.0785
_refine_ls_wR_factor_ref 0.0820
_reflns_number_gt 5523
_reflns_number_total 6430
_reflns_threshold_expression I>2sigma(I)
_cod_data_source_file ic051016zsi20050622_041235.cif
_cod_data_source_block margraf19,_1Cu2
_cod_original_cell_volume 2121.1(6)
_cod_original_sg_symbol_H-M 'P 21/c'
_cod_database_code 4340194

loop_
_symmetry_equiv_pos_as_xyz
'x, y, z'
'-x, y+1/2, -z+1/2'
'-x, -y, -z'
'x, -y-1/2, z-1/2'

loop_
_atom_site_label
_atom_site_type_symbol
_atom_site_fract_x
_atom_site_fract_y
_atom_site_fract_z
_atom_site_U_iso_or_equiv
_atom_site_adp_type
_atom_site_occupancy
_atom_site_symmetry_multiplicity
_atom_site_calc_flag
_atom_site_refinement_flags
Cu Cu 0.41360(2) 0.385312(9) 0.224500(13) 0.01808(6) Uani 1 1 d .
O O 0.57400(15) 0.40371(6) 0.14340(9) 0.0244(2) Uani 1 1 d .
C4 C 0.1141(3) 0.38253(9) -0.07861(13) 0.0324(4) Uani 1 1 d .
N1 N 0.22649(19) 0.40900(7) 0.00278(10) 0.0238(3) Uani 1 1 d .
N4 N 0.30708(18) 0.35692(7) 0.33811(10) 0.0232(3) Uani 1 1 d .
N5 N 0.49158(18) 0.28802(7) 0.22345(10) 0.0227(3) Uani 1 1 d .
N2 N 0.17965(19) 0.39109(7) 0.08682(10) 0.0254(3) Uani 1 1 d .
C2 C 0.3674(2) 0.45517(8) 0.00388(12) 0.0224(3) Uani 1 1 d .
C1 C 0.5361(2) 0.44937(8) 0.07441(12) 0.0218(3) Uani 1 1 d .
N3 N 0.4148(2) 0.47988(7) 0.28308(11) 0.0275(3) Uani 1 1 d .
C10 C 0.3989(3) 0.25092(8) 0.28654(14) 0.0296(4) Uani 1 1 d .
H10A H 0.4660 0.2101 0.3097 0.036 Uiso 1 1 calc R
H10B H 0.2753 0.2391 0.2481 0.036 Uiso 1 1 calc R
C9 C 0.3896(2) 0.29271(9) 0.37445(13) 0.0287(4) Uani 1 1 d .
H9A H 0.3157 0.2705 0.4131 0.034 Uiso 1 1 calc R
H9B H 0.5126 0.2994 0.4179 0.034 Uiso 1 1 calc R
C3 C 0.3328(2) 0.50437(8) -0.06687(12) 0.0234(3) Uani 1 1 d .
C8 C 0.3628(3) 0.40894(9) 0.41418(13) 0.0300(4) Uani 1 1 d .
H8A H 0.4936 0.4051 0.4467 0.036 Uiso 1 1 calc R
H8B H 0.2954 0.4042 0.4652 0.036 Uiso 1 1 calc R
C14 C 0.4484(3) 0.26019(9) 0.12234(14) 0.0318(4) Uani 1 1 d .
H14A H 0.4909 0.2149 0.1253 0.048 Uiso 1 1 calc R
H14B H 0.5084 0.2860 0.0812 0.048 Uiso 1 1 calc R
H14C H 0.3173 0.2613 0.0937 0.048 Uiso 1 1 calc R
C13 C 0.1073(2) 0.35011(11) 0.30885(14) 0.0346(4) Uani 1 1 d .
H13A H 0.0635 0.3435 0.3679 0.052 Uiso 1 1 calc R
H13B H 0.0735 0.3125 0.2647 0.052 Uiso 1 1 calc R
H13C H 0.0531 0.3898 0.2746 0.052 Uiso 1 1 calc R
C6 C 0.0349(2) 0.35244(10) 0.05406(14) 0.0336(4) Uani 1 1 d .
C15 C 0.6899(2) 0.28572(9) 0.26447(14) 0.0310(4) Uani 1 1 d .
H15A H 0.7320 0.2405 0.2639 0.046 Uiso 1 1 calc R
H15B H 0.7210 0.3021 0.3325 0.046 Uiso 1 1 calc R
H15C H 0.7482 0.3130 0.2242 0.046 Uiso 1 1 calc R
C5 C -0.0109(3) 0.34581(11) -0.04778(15) 0.0393(5) Uani 1 1 d .
C7 C 0.3235(3) 0.47446(9) 0.36475(14) 0.0338(4) Uani 1 1 d .
H7A H 0.1914 0.4798 0.3379 0.041 Uiso 1 1 calc R
H7B H 0.3672 0.5096 0.4137 0.041 Uiso 1 1 calc R
C11 C 0.3206(3) 0.53043(10) 0.21168(15) 0.0420(5) Uani 1 1 d .
H11A H 0.3157 0.5715 0.2468 0.063 Uiso 1 1 calc R
H11B H 0.1974 0.5157 0.1800 0.063 Uiso 1 1 calc R
H11C H 0.3866 0.5373 0.1612 0.063 Uiso 1 1 calc R
C12 C 0.6054(3) 0.50026(10) 0.32359(15) 0.0385(4) Uani 1 1 d .
H12A H 0.6088 0.5439 0.3527 0.058 Uiso 1 1 calc R
H12B H 0.6669 0.5012 0.2704 0.058 Uiso 1 1 calc R
H12C H 0.6665 0.4691 0.3745 0.058 Uiso 1 1 calc R
P P 0.06481(6) 0.64450(2) 0.40790(3) 0.02851(10) Uani 1 1 d .
F2 F 0.26264(16) 0.63381(6) 0.39226(11) 0.0447(3) Uani 1 1 d .
F3 F 0.01893(18) 0.69433(8) 0.31789(11) 0.0566(4) Uani 1 1 d .
F1 F -0.1307(2) 0.65546(8) 0.42394(13) 0.0684(5) Uani 1 1 d .
F5 F -0.0073(2) 0.58574(8) 0.33488(14) 0.0679(5) Uani 1 1 d .
F4 F 0.1130(3) 0.59554(11) 0.49782(14) 0.0968(8) Uani 1 1 d .
F6 F 0.1414(3) 0.70418(9) 0.47887(14) 0.0921(7) Uani 1 1 d .
H4 H 0.130(3) 0.3924(10) -0.1437(17) 0.035(6) Uiso 1 1 d .
H3 H 0.216(3) 0.5086(10) -0.1112(16) 0.029(5) Uiso 1 1 d .
H6 H -0.022(3) 0.3335(12) 0.1011(17) 0.041(6) Uiso 1 1 d .
H5 H -0.101(4) 0.3222(12) -0.0874(18) 0.049(7) Uiso 1 1 d .

loop_
_atom_site_aniso_label
_atom_site_aniso_U_11
_atom_site_aniso_U_22
_atom_site_aniso_U_33
_atom_site_aniso_U_23
_atom_site_aniso_U_13
_atom_site_aniso_U_12
Cu 0.01846(9) 0.02047(9) 0.01544(10) 0.00131(7) 0.00464(6) -0.00111(7)
O 0.0233(5) 0.0286(6) 0.0215(6) 0.0070(5) 0.0062(4) 0.0010(4)
C4 0.0376(9) 0.0351(9) 0.0201(9) 0.0019(7) -0.0005(7) -0.0131(8)
N1 0.0251(7) 0.0270(6) 0.0178(7) 0.0032(5) 0.0031(5) -0.0065(5)
N4 0.0209(6) 0.0313(7) 0.0175(6) -0.0004(5) 0.0051(5) -0.0034(5)
N5 0.0225(6) 0.0225(6) 0.0227(7) 0.0005(5) 0.0055(5) -0.0020(5)
N2 0.0224(6) 0.0326(7) 0.0209(7) 0.0048(6) 0.0051(5) -0.0076(5)
C2 0.0233(7) 0.0256(7) 0.0188(7) 0.0005(6) 0.0065(6) -0.0064(6)
C1 0.0228(7) 0.0252(7) 0.0185(7) 0.0019(6) 0.0071(6) -0.0027(6)
N3 0.0354(8) 0.0230(6) 0.0231(7) -0.0015(5) 0.0058(6) 0.0016(6)
C10 0.0328(9) 0.0241(7) 0.0326(9) 0.0046(7) 0.0095(7) -0.0049(7)
C9 0.0322(9) 0.0324(8) 0.0221(8) 0.0087(7) 0.0080(7) -0.0037(7)
C3 0.0197(7) 0.0296(8) 0.0197(8) 0.0023(6) 0.0031(6) -0.0038(6)
C8 0.0343(9) 0.0384(9) 0.0180(8) -0.0050(7) 0.0078(7) -0.0043(7)
C14 0.0398(10) 0.0292(8) 0.0265(9) -0.0074(7) 0.0086(7) -0.0016(7)
C13 0.0223(8) 0.0557(12) 0.0272(9) -0.0015(8) 0.0086(7) -0.0041(8)
C6 0.0281(9) 0.0414(10) 0.0284(9) 0.0077(8) 0.0019(7) -0.0139(7)
C15 0.0226(8) 0.0361(9) 0.0327(10) 0.0037(8) 0.0046(7) 0.0047(7)
C5 0.0386(10) 0.0437(11) 0.0283(10) 0.0037(8) -0.0045(8) -0.0209(9)
C7 0.0418(10) 0.0349(9) 0.0264(9) -0.0074(7) 0.0120(8) 0.0042(8)
C11 0.0657(14) 0.0276(9) 0.0316(10) 0.0011(8) 0.0108(10) 0.0135(9)
C12 0.0445(11) 0.0362(10) 0.0330(10) -0.0075(8) 0.0070(8) -0.0146(8)
P 0.0315(2) 0.0309(2) 0.0240(2) 0.00494(17) 0.00875(17) 0.01084(18)
F2 0.0289(6) 0.0408(6) 0.0638(8) -0.0050(6) 0.0113(6) 0.0040(5)
F3 0.0405(7) 0.0699(9) 0.0593(9) 0.0390(7) 0.0126(6) 0.0089(6)
F1 0.0545(9) 0.0797(11) 0.0883(12) 0.0370(9) 0.0498(8) 0.0345(8)
F5 0.0459(8) 0.0563(9) 0.0990(13) -0.0284(9) 0.0144(8) -0.0140(7)
F4 0.1100(15) 0.1161(15) 0.0797(12) 0.0735(12) 0.0520(11) 0.0694(13)
F6 0.0947(14) 0.0804(12) 0.0813(12) -0.0519(10) -0.0126(10) 0.0341(10)

loop_
_atom_type_symbol
_atom_type_description
_atom_type_scat_dispersion_real
_atom_type_scat_dispersion_imag
_atom_type_scat_source
C C 0.0033 0.0016 'International Tables Vol C Tables 4.2.6.8 and 6.1.1.4'
H H 0.0000 0.0000 'International Tables Vol C Tables 4.2.6.8 and 6.1.1.4'
N N 0.0061 0.0033 'International Tables Vol C Tables 4.2.6.8 and 6.1.1.4'
O O 0.0106 0.0060 'International Tables Vol C Tables 4.2.6.8 and 6.1.1.4'
F F 0.0171 0.0103 'International Tables Vol C Tables 4.2.6.8 and 6.1.1.4'
P P 0.1023 0.0942 'International Tables Vol C Tables 4.2.6.8 and 6.1.1.4'
Cu Cu 0.3201 1.2651 'International Tables Vol C Tables 4.2.6.8 and 6.1.1.4'

loop_
_geom_angle_atom_site_label_1
_geom_angle_atom_site_label_2
_geom_angle_atom_site_label_3
_geom_angle
_geom_angle_site_symmetry_1
_geom_angle_site_symmetry_3
O Cu N4 164.03(5) . .
O Cu N5 87.38(5) . .
N4 Cu N5 84.68(6) . .
O Cu N3 96.46(6) . .
N4 Cu N3 85.40(6) . .
N5 Cu N3 155.81(6) . .
O Cu N2 88.37(5) . .
N4 Cu N2 106.82(5) . .
N5 Cu N2 102.04(5) . .
N3 Cu N2 101.93(6) . .
C1 O Cu 121.34(10) . .
N1 C4 C5 107.29(16) . .
C4 N1 N2 111.58(14) . .
C4 N1 C2 125.94(14) . .
N2 N1 C2 122.22(13) . .
C13 N4 C8 110.42(14) . .
C13 N4 C9 109.10(14) . .
C8 N4 C9 111.62(13) . .
C13 N4 Cu 113.62(11) . .
C8 N4 Cu 104.80(10) . .
C9 N4 Cu 107.23(10) . .
C10 N5 C15 110.79(14) . .
C10 N5 C14 110.59(13) . .
C15 N5 C14 108.15(14) . .
C10 N5 Cu 107.69(10) . .
C15 N5 Cu 107.19(10) . .
C14 N5 Cu 112.40(11) . .
C6 N2 N1 103.96(14) . .
C6 N2 Cu 131.30(12) . .
N1 N2 Cu 114.87(10) . .
C3 C2 C1 122.07(14) . .
C3 C2 N1 117.80(14) . .
C1 C2 N1 120.12(14) . .
O C1 C3 120.38(14) . 3_665
O C1 C2 123.98(14) . .
C3 C1 C2 115.63(14) 3_665 .
C12 N3 C11 108.64(16) . .
C12 N3 C7 109.75(15) . .
C11 N3 C7 108.98(15) . .
C12 N3 Cu 108.23(12) . .
C11 N3 Cu 115.13(11) . .
C7 N3 Cu 106.02(11) . .
N5 C10 C9 109.11(14) . .
N4 C9 C10 108.96(14) . .
C2 C3 C1 122.28(15) . 3_665
N4 C8 C7 108.76(14) . .
N2 C6 C5 112.09(16) . .
C4 C5 C6 105.08(16) . .
N3 C7 C8 110.00(14) . .
F4 P F5 90.25(13) . .
F4 P F1 90.60(9) . .
F5 P F1 90.86(10) . .
F4 P F6 90.91(13) . .
F5 P F6 178.07(12) . .
F1 P F6 90.66(11) . .
F4 P F3 179.19(12) . .
F5 P F3 90.33(10) . .
F1 P F3 89.96(8) . .
F6 P F3 88.50(11) . .
F4 P F2 89.35(9) . .
F5 P F2 89.52(8) . .
F1 P F2 179.62(10) . .
F6 P F2 88.95(9) . .
F3 P F2 90.08(8) . .

loop_
_geom_bond_atom_site_label_1
_geom_bond_atom_site_label_2
_geom_bond_distance
_geom_bond_site_symmetry_2
Cu O 1.9150(12) .
Cu N4 2.0523(14) .
Cu N5 2.0795(14) .
Cu N3 2.1010(15) .
Cu N2 2.2705(15) .
O C1 1.3215(19) .
C4 N1 1.351(2) .
C4 C5 1.372(3) .
N1 N2 1.3672(19) .
N1 C2 1.432(2) .
N4 C13 1.484(2) .
N4 C8 1.488(2) .
N4 C9 1.489(2) .
N5 C10 1.479(2) .
N5 C15 1.479(2) .
N5 C14 1.483(2) .
N2 C6 1.342(2) .
C2 C3 1.389(2) .
C2 C1 1.413(2) .
C1 C3 1.404(2) 3_665
N3 C12 1.482(3) .
N3 C11 1.489(2) .
N3 C7 1.492(2) .
C10 C9 1.517(3) .
C3 C1 1.404(2) 3_665
C8 C7 1.503(3) .
C6 C5 1.385(3) .
P F4 1.5771(15) .
P F5 1.5827(15) .
P F1 1.5869(13) .
P F6 1.5881(17) .
P F3 1.5887(13) .
P F2 1.6012(13) .

loop_
_geom_torsion_atom_site_label_1
_geom_torsion_atom_site_label_2
_geom_torsion_atom_site_label_3
_geom_torsion_atom_site_label_4
_geom_torsion
_geom_torsion_site_symmetry_4
N4 Cu O C1 -154.18(18) .
N5 Cu O C1 145.64(12) .
N3 Cu O C1 -58.32(13) .
N2 Cu O C1 43.51(12) .
C5 C4 N1 N2 -0.1(2) .
C5 C4 N1 C2 -174.41(17) .
O Cu N4 C13 -164.64(18) .
N5 Cu N4 C13 -104.13(13) .
N3 Cu N4 C13 97.95(13) .
N2 Cu N4 C13 -3.14(14) .
O Cu N4 C8 74.7(2) .
N5 Cu N4 C8 135.25(11) .
N3 Cu N4 C8 -22.66(11) .
N2 Cu N4 C8 -123.76(11) .
O Cu N4 C9 -44.0(2) .
N5 Cu N4 C9 16.51(10) .
N3 Cu N4 C9 -141.41(11) .
N2 Cu N4 C9 117.50(10) .
O Cu N5 C10 177.53(11) .
N4 Cu N5 C10 11.40(11) .
N3 Cu N5 C10 77.57(18) .
N2 Cu N5 C10 -94.69(11) .
O Cu N5 C15 58.28(11) .
N4 Cu N5 C15 -107.85(11) .
N3 Cu N5 C15 -41.68(19) .
N2 Cu N5 C15 146.06(10) .
O Cu N5 C14 -60.42(12) .
N4 Cu N5 C14 133.45(12) .
N3 Cu N5 C14 -160.38(14) .
N2 Cu N5 C14 27.36(12) .
C4 N1 N2 C6 0.2(2) .
C2 N1 N2 C6 174.76(16) .
C4 N1 N2 Cu 150.10(13) .
C2 N1 N2 Cu -35.38(19) .
O Cu N2 C6 135.06(18) .
N4 Cu N2 C6 -39.93(18) .
N5 Cu N2 C6 48.09(18) .
N3 Cu N2 C6 -128.68(17) .
O Cu N2 N1 -4.50(12) .
N4 Cu N2 N1 -179.49(11) .
N5 Cu N2 N1 -91.48(12) .
N3 Cu N2 N1 91.75(12) .
C4 N1 C2 C3 40.1(3) .
N2 N1 C2 C3 -133.61(17) .
C4 N1 C2 C1 -139.02(19) .
N2 N1 C2 C1 47.3(2) .
Cu O C1 C3 132.28(14) 3_665
Cu O C1 C2 -48.5(2) .
C3 C2 C1 O 179.38(16) .
N1 C2 C1 O -1.5(2) .
C3 C2 C1 C3 -1.3(3) 3_665
N1 C2 C1 C3 177.73(15) 3_665
O Cu N3 C12 -51.87(12) .
N4 Cu N3 C12 112.19(12) .
N5 Cu N3 C12 46.2(2) .
N2 Cu N3 C12 -141.57(12) .
O Cu N3 C11 69.88(15) .
N4 Cu N3 C11 -126.06(15) .
N5 Cu N3 C11 167.92(14) .
N2 Cu N3 C11 -19.82(15) .
O Cu N3 C7 -169.56(11) .
N4 Cu N3 C7 -5.50(11) .
N5 Cu N3 C7 -71.53(18) .
N2 Cu N3 C7 100.74(11) .
C15 N5 C10 C9 79.95(18) .
C14 N5 C10 C9 -160.14(14) .
Cu N5 C10 C9 -36.97(16) .
C13 N4 C9 C10 82.19(17) .
C8 N4 C9 C10 -155.51(14) .
Cu N4 C9 C10 -41.27(15) .
N5 C10 C9 N4 53.08(18) .
C1 C2 C3 C1 1.4(3) 3_665
N1 C2 C3 C1 -177.66(15) 3_665
C13 N4 C8 C7 -75.32(18) .
C9 N4 C8 C7 163.14(14) .
Cu N4 C8 C7 47.40(15) .
N1 N2 C6 C5 -0.3(2) .
Cu N2 C6 C5 -142.94(16) .
N1 C4 C5 C6 0.0(2) .
N2 C6 C5 C4 0.2(3) .
C12 N3 C7 C8 -83.45(19) .
C11 N3 C7 C8 157.70(16) .
Cu N3 C7 C8 33.23(17) .
N4 C8 C7 N3 -55.67(19) .
